data_4112744
loop_
_publ_author_name
'Chien-Ming Lee'
'Chien-Hong Chen'
'Shyue-Chu Ke'
'Gene-Hsiang Lee'
'Wen-Feng Liaw'

_publ_section_title
;
 Mononuclear Nickel(III) and Nickel(II) Thiolate Complexes with
 Intramolecular S-H Proton Interacting with Both Sulfur and Nickel:
 Relevance to the [NiFe]/[NiFeSe] Hydrogenases
;
_journal_name_full 'Journal of the American Chemical Society'
_journal_page_first 8406
_journal_page_last 8412
_journal_paper_doi 10.1021/ja048568l
_journal_volume 126
_journal_year 2004
_chemical_formula_sum 'C60 H48 N Ni P3 S3 Se'
_chemical_formula_weight 1109.75
_chemical_name_systematic
; 
 ? 
;
_space_group_IT_number 2
_symmetry_cell_setting triclinic
_symmetry_space_group_name_Hall '-P 1'
_symmetry_space_group_name_H-M 'P -1'
_atom_sites_solution_hydrogens geom
_atom_sites_solution_primary direct
_atom_sites_solution_secondary difmap
_audit_creation_method SHELXL-97
_cell_angle_alpha 87.7054(3)
_cell_angle_beta 73.0004(3)
_cell_angle_gamma 74.6810(3)
_cell_formula_units_Z 2
_cell_length_a 10.62590(10)
_cell_length_b 15.55330(10)
_cell_length_c 17.08170(10)
_cell_measurement_reflns_used all
_cell_measurement_temperature 120(2)
_cell_measurement_theta_max 27.50
_cell_measurement_theta_min 1.25
_cell_volume 2601.67(3)
_computing_cell_refinement DENZO-SMN
_computing_data_collection 'NONIUS COLLECT'
_computing_data_reduction DENZO-SMN
_computing_molecular_graphics SHELXTL
_computing_publication_material SHELXTL
_computing_structure_refinement 'SHELXL-97 (Sheldrick, 1997)'
_computing_structure_solution 'SHELXS-97 (Sheldrick, 1990)'
_diffrn_ambient_temperature 120(2)
_diffrn_measured_fraction_theta_full 0.999
_diffrn_measured_fraction_theta_max 0.999
_diffrn_measurement_device_type 'NONIUS KappaCCD'
_diffrn_measurement_method '\w scans'
_diffrn_radiation_monochromator graphite
_diffrn_radiation_source 'fine-focus sealed tube'
_diffrn_radiation_type MoK\a
_diffrn_radiation_wavelength 0.71073
_diffrn_reflns_av_R_equivalents 0.0643
_diffrn_reflns_av_sigmaI/netI 0.0621
_diffrn_reflns_limit_h_max 13
_diffrn_reflns_limit_h_min -13
_diffrn_reflns_limit_k_max 20
_diffrn_reflns_limit_k_min -20
_diffrn_reflns_limit_l_max 22
_diffrn_reflns_limit_l_min -22
_diffrn_reflns_number 46562
_diffrn_reflns_theta_full 27.50
_diffrn_reflns_theta_max 27.50
_diffrn_reflns_theta_min 1.25
_exptl_absorpt_coefficient_mu 1.326
_exptl_absorpt_correction_T_max 0.903
_exptl_absorpt_correction_T_min 0.787
_exptl_absorpt_correction_type multi-scan
_exptl_crystal_colour red
_exptl_crystal_density_diffrn 1.417
_exptl_crystal_description plate
_exptl_crystal_F_000 1140
_exptl_crystal_size_max 0.27
_exptl_crystal_size_mid 0.23
_exptl_crystal_size_min 0.06
_refine_diff_density_max 1.151
_refine_diff_density_min -0.983
_refine_diff_density_rms 0.204
_refine_ls_extinction_coef 0.0192(9)
_refine_ls_extinction_expression Fc^*^=kFc[1+0.001xFc^2^\l^3^/sin(2\q)]^-1/4^
_refine_ls_extinction_method SHELXL
_refine_ls_goodness_of_fit_ref 1.107
_refine_ls_hydrogen_treatment mixed
_refine_ls_matrix_type full
_refine_ls_number_parameters 627
_refine_ls_number_reflns 11932
_refine_ls_number_restraints 0
_refine_ls_restrained_S_all 1.107
_refine_ls_R_factor_all 0.0754
_refine_ls_R_factor_gt 0.0459
_refine_ls_shift/su_max 0.006
_refine_ls_shift/su_mean 0.000
_refine_ls_structure_factor_coef Fsqd
_refine_ls_weighting_details 'calc w=1/[\s^2^(Fo^2^)+(0.0771P)^2^+0.0000P] where P=(Fo^2^+2Fc^2^)/3'
_refine_ls_weighting_scheme calc
_refine_ls_wR_factor_gt 0.1069
_refine_ls_wR_factor_ref 0.1375
_reflns_number_gt 8751
_reflns_number_total 11932
_reflns_threshold_expression >2sigma(I)
_cod_data_source_file ja048568lsi20040311_101119.cif
_cod_data_source_block ic9850
_cod_database_code 4112744

loop_
_symmetry_equiv_pos_as_xyz
'x, y, z'
'-x, -y, -z'

loop_
_atom_site_label
_atom_site_type_symbol
_atom_site_fract_x
_atom_site_fract_y
_atom_site_fract_z
_atom_site_U_iso_or_equiv
_atom_site_adp_type
_atom_site_occupancy
_atom_site_symmetry_multiplicity
_atom_site_calc_flag
_atom_site_refinement_flags
Ni Ni 0.18655(4) 0.29318(2) 0.23631(2) 0.01866(12) Uani 1 1 d .
Se Se 0.08075(3) 0.17856(2) 0.279224(19) 0.02374(11) Uani 1 1 d .
S1 S 0.19220(8) 0.31915(5) 0.36149(5) 0.02277(18) Uani 1 1 d .
S2 S 0.50768(9) 0.20617(6) 0.07809(6) 0.0325(2) Uani 1 1 d .
H2S H 0.385(4) 0.234(3) 0.112(2) 0.049(11) Uiso 1 1 d .
S3 S 0.13222(8) 0.30687(5) 0.12292(5) 0.02361(18) Uani 1 1 d .
P1 P 0.29860(8) 0.38855(5) 0.19893(5) 0.01880(18) Uani 1 1 d .
C1 C 0.2024(3) 0.4316(2) 0.35855(19) 0.0222(7) Uani 1 1 d .
C2 C 0.1680(3) 0.4840(2) 0.4298(2) 0.0293(7) Uani 1 1 d .
H2A H 0.1469 0.4583 0.4818 0.035 Uiso 1 1 calc R
C3 C 0.1644(4) 0.5738(2) 0.4247(2) 0.0357(8) Uani 1 1 d .
H3A H 0.1395 0.6092 0.4736 0.043 Uiso 1 1 calc R
C4 C 0.1967(4) 0.6128(2) 0.3495(2) 0.0347(8) Uani 1 1 d .
H4A H 0.1911 0.6747 0.3470 0.042 Uiso 1 1 calc R
C5 C 0.2371(3) 0.5608(2) 0.2782(2) 0.0279(7) Uani 1 1 d .
H5A H 0.2623 0.5865 0.2264 0.033 Uiso 1 1 calc R
C6 C 0.2406(3) 0.4704(2) 0.28267(19) 0.0224(7) Uani 1 1 d .
C7 C 0.5652(3) 0.2732(2) 0.13415(19) 0.0237(7) Uani 1 1 d .
C8 C 0.4833(3) 0.35056(19) 0.18186(18) 0.0201(6) Uani 1 1 d .
C9 C 0.5470(3) 0.3988(2) 0.21813(19) 0.0256(7) Uani 1 1 d .
H9A H 0.4938 0.4512 0.2507 0.031 Uiso 1 1 calc R
C10 C 0.6860(3) 0.3717(2) 0.2075(2) 0.0283(7) Uani 1 1 d .
H10A H 0.7276 0.4064 0.2314 0.034 Uiso 1 1 calc R
C11 C 0.7640(3) 0.2948(2) 0.1628(2) 0.0302(8) Uani 1 1 d .
H11A H 0.8591 0.2757 0.1565 0.036 Uiso 1 1 calc R
C12 C 0.7040(3) 0.2453(2) 0.1269(2) 0.0281(7) Uani 1 1 d .
H12A H 0.7581 0.1915 0.0969 0.034 Uiso 1 1 calc R
C13 C 0.1923(3) 0.3966(2) 0.07387(19) 0.0222(7) Uani 1 1 d .
C14 C 0.2726(3) 0.4362(2) 0.10486(19) 0.0219(6) Uani 1 1 d .
C15 C 0.3263(3) 0.5038(2) 0.0635(2) 0.0255(7) Uani 1 1 d .
H15A H 0.3855 0.5273 0.0834 0.031 Uiso 1 1 calc R
C16 C 0.2934(4) 0.5363(2) -0.0065(2) 0.0295(7) Uani 1 1 d .
H16A H 0.3274 0.5834 -0.0341 0.035 Uiso 1 1 calc R
C17 C 0.2095(4) 0.4990(2) -0.0359(2) 0.0299(8) Uani 1 1 d .
H17A H 0.1855 0.5219 -0.0835 0.036 Uiso 1 1 calc R
C18 C 0.1605(3) 0.4298(2) 0.0022(2) 0.0280(7) Uani 1 1 d .
H18A H 0.1054 0.4046 -0.0199 0.034 Uiso 1 1 calc R
C19 C 0.1187(3) 0.10126(19) 0.18489(19) 0.0232(7) Uani 1 1 d .
C20 C 0.2533(4) 0.0633(2) 0.1374(2) 0.0312(8) Uani 1 1 d .
H20A H 0.3268 0.0784 0.1496 0.037 Uiso 1 1 calc R
C21 C 0.2794(4) 0.0037(2) 0.0725(2) 0.0376(9) Uani 1 1 d .
H21A H 0.3706 -0.0211 0.0399 0.045 Uiso 1 1 calc R
C22 C 0.1731(4) -0.0197(2) 0.0550(2) 0.0402(9) Uani 1 1 d .
H22A H 0.1916 -0.0613 0.0112 0.048 Uiso 1 1 calc R
C23 C 0.0406(4) 0.0175(2) 0.1014(2) 0.0380(9) Uani 1 1 d .
H23A H -0.0323 0.0014 0.0894 0.046 Uiso 1 1 calc R
C24 C 0.0131(4) 0.0782(2) 0.1655(2) 0.0291(7) Uani 1 1 d .
H24A H -0.0788 0.1043 0.1964 0.035 Uiso 1 1 calc R
P2 P 0.40276(8) 0.29048(5) 0.63498(5) 0.01961(18) Uani 1 1 d .
P3 P 0.24576(8) 0.15554(5) 0.68739(5) 0.02057(18) Uani 1 1 d .
N1 N 0.2867(3) 0.24076(16) 0.64750(16) 0.0225(6) Uani 1 1 d .
C25 C 0.4917(3) 0.2691(2) 0.71197(19) 0.0223(7) Uani 1 1 d .
C26 C 0.5884(3) 0.1886(2) 0.7115(2) 0.0263(7) Uani 1 1 d .
H26A H 0.6163 0.1469 0.6667 0.032 Uiso 1 1 calc R
C27 C 0.6443(4) 0.1690(2) 0.7762(2) 0.0325(8) Uani 1 1 d .
H27A H 0.7112 0.1144 0.7752 0.039 Uiso 1 1 calc R
C28 C 0.6023(4) 0.2294(2) 0.8424(2) 0.0353(8) Uani 1 1 d .
H28A H 0.6401 0.2158 0.8868 0.042 Uiso 1 1 calc R
C29 C 0.5052(4) 0.3095(2) 0.8439(2) 0.0358(8) Uani 1 1 d .
H29A H 0.4760 0.3505 0.8895 0.043 Uiso 1 1 calc R
C30 C 0.4507(3) 0.3297(2) 0.7785(2) 0.0280(7) Uani 1 1 d .
H30A H 0.3854 0.3850 0.7791 0.034 Uiso 1 1 calc R
C31 C 0.5202(3) 0.26234(19) 0.53377(18) 0.0201(6) Uani 1 1 d .
C32 C 0.6615(3) 0.2352(2) 0.51638(19) 0.0235(7) Uani 1 1 d .
H32A H 0.7029 0.2349 0.5587 0.028 Uiso 1 1 calc R
C33 C 0.7417(3) 0.2086(2) 0.4367(2) 0.0258(7) Uani 1 1 d .
H33A H 0.8381 0.1888 0.4248 0.031 Uiso 1 1 calc R
C34 C 0.6814(4) 0.2108(2) 0.3743(2) 0.0272(7) Uani 1 1 d .
H34A H 0.7366 0.1915 0.3201 0.033 Uiso 1 1 calc R
C35 C 0.5418(3) 0.2407(2) 0.39083(19) 0.0261(7) Uani 1 1 d .
H35A H 0.5010 0.2443 0.3477 0.031 Uiso 1 1 calc R
C36 C 0.4612(3) 0.2654(2) 0.47008(19) 0.0243(7) Uani 1 1 d .
H36A H 0.3648 0.2847 0.4815 0.029 Uiso 1 1 calc R
C37 C 0.3230(3) 0.40754(19) 0.63723(18) 0.0210(6) Uani 1 1 d .
C38 C 0.3997(3) 0.4666(2) 0.60216(19) 0.0265(7) Uani 1 1 d .
H38A H 0.4959 0.4455 0.5798 0.032 Uiso 1 1 calc R
C39 C 0.3354(4) 0.5566(2) 0.5999(2) 0.0289(7) Uani 1 1 d .
H39A H 0.3871 0.5970 0.5747 0.035 Uiso 1 1 calc R
C40 C 0.1955(4) 0.5870(2) 0.6346(2) 0.0291(7) Uani 1 1 d .
H40A H 0.1514 0.6485 0.6331 0.035 Uiso 1 1 calc R
C41 C 0.1191(4) 0.5287(2) 0.6714(2) 0.0306(8) Uani 1 1 d .
H41A H 0.0236 0.5505 0.6961 0.037 Uiso 1 1 calc R
C42 C 0.1825(3) 0.4385(2) 0.6721(2) 0.0276(7) Uani 1 1 d .
H42A H 0.1303 0.3981 0.6962 0.033 Uiso 1 1 calc R
C43 C 0.3895(3) 0.0588(2) 0.6703(2) 0.0241(7) Uani 1 1 d .
C44 C 0.4889(3) 0.0507(2) 0.5945(2) 0.0275(7) Uani 1 1 d .
H44A H 0.4752 0.0933 0.5543 0.033 Uiso 1 1 calc R
C45 C 0.6069(4) -0.0183(2) 0.5772(2) 0.0351(8) Uani 1 1 d .
H45A H 0.6742 -0.0231 0.5256 0.042 Uiso 1 1 calc R
C46 C 0.6261(4) -0.0805(2) 0.6357(3) 0.0414(10) Uani 1 1 d .
H46A H 0.7077 -0.1275 0.6246 0.050 Uiso 1 1 calc R
C47 C 0.5278(4) -0.0747(2) 0.7102(3) 0.0427(10) Uani 1 1 d .
H47A H 0.5417 -0.1182 0.7496 0.051 Uiso 1 1 calc R
C48 C 0.4085(4) -0.0058(2) 0.7283(2) 0.0332(8) Uani 1 1 d .
H48A H 0.3405 -0.0026 0.7794 0.040 Uiso 1 1 calc R
C49 C 0.1611(3) 0.1733(2) 0.79549(19) 0.0251(7) Uani 1 1 d .
C50 C 0.2392(4) 0.1698(2) 0.8495(2) 0.0305(8) Uani 1 1 d .
H50A H 0.3360 0.1510 0.8302 0.037 Uiso 1 1 calc R
C51 C 0.1734(4) 0.1940(2) 0.9315(2) 0.0373(9) Uani 1 1 d .
H51A H 0.2254 0.1906 0.9688 0.045 Uiso 1 1 calc R
C52 C 0.0337(4) 0.2227(3) 0.9592(2) 0.0476(11) Uani 1 1 d .
H52A H -0.0100 0.2393 1.0155 0.057 Uiso 1 1 calc R
C53 C -0.0442(4) 0.2278(3) 0.9060(2) 0.0478(11) Uani 1 1 d .
H53A H -0.1408 0.2483 0.9255 0.057 Uiso 1 1 calc R
C54 C 0.0207(4) 0.2026(2) 0.8237(2) 0.0356(8) Uani 1 1 d .
H54A H -0.0320 0.2055 0.7869 0.043 Uiso 1 1 calc R
C55 C 0.1291(3) 0.13223(19) 0.63843(18) 0.0216(6) Uani 1 1 d .
C56 C 0.0716(4) 0.0616(2) 0.6633(2) 0.0299(8) Uani 1 1 d .
H56A H 0.0921 0.0264 0.7069 0.036 Uiso 1 1 calc R
C57 C -0.0162(4) 0.0428(2) 0.6241(2) 0.0316(8) Uani 1 1 d .
H57A H -0.0568 -0.0050 0.6412 0.038 Uiso 1 1 calc R
C58 C -0.0446(3) 0.0938(2) 0.5599(2) 0.0284(7) Uani 1 1 d .
H58A H -0.1045 0.0810 0.5330 0.034 Uiso 1 1 calc R
C59 C 0.0140(3) 0.1632(2) 0.5351(2) 0.0291(7) Uani 1 1 d .
H59A H -0.0048 0.1975 0.4906 0.035 Uiso 1 1 calc R
C60 C 0.1002(3) 0.1836(2) 0.5745(2) 0.0264(7) Uani 1 1 d .
H60A H 0.1391 0.2323 0.5579 0.032 Uiso 1 1 calc R

loop_
_atom_site_aniso_label
_atom_site_aniso_U_11
_atom_site_aniso_U_22
_atom_site_aniso_U_33
_atom_site_aniso_U_23
_atom_site_aniso_U_13
_atom_site_aniso_U_12
Ni 0.0201(2) 0.0190(2) 0.0173(2) 0.00100(15) -0.00569(16) -0.00579(15)
Se 0.0283(2) 0.02180(18) 0.02091(18) 0.00158(12) -0.00422(14) -0.00961(13)
S1 0.0264(4) 0.0228(4) 0.0193(4) 0.0015(3) -0.0082(3) -0.0053(3)
S2 0.0267(5) 0.0338(5) 0.0339(5) -0.0119(4) -0.0040(4) -0.0063(4)
S3 0.0275(4) 0.0272(4) 0.0210(4) 0.0036(3) -0.0101(3) -0.0124(3)
P1 0.0195(4) 0.0202(4) 0.0170(4) 0.0002(3) -0.0050(3) -0.0061(3)
C1 0.0203(16) 0.0245(16) 0.0233(17) -0.0018(12) -0.0096(13) -0.0046(12)
C2 0.0318(19) 0.0338(19) 0.0219(17) -0.0033(14) -0.0077(15) -0.0077(15)
C3 0.039(2) 0.034(2) 0.031(2) -0.0126(15) -0.0080(17) -0.0063(16)
C4 0.041(2) 0.0246(18) 0.039(2) -0.0071(15) -0.0101(17) -0.0091(15)
C5 0.0312(19) 0.0265(17) 0.0269(18) -0.0003(13) -0.0073(15) -0.0106(14)
C6 0.0222(16) 0.0238(16) 0.0214(16) -0.0043(12) -0.0066(13) -0.0050(12)
C7 0.0250(17) 0.0262(16) 0.0197(16) 0.0031(13) -0.0057(13) -0.0079(13)
C8 0.0213(16) 0.0230(15) 0.0169(15) 0.0041(12) -0.0054(13) -0.0079(12)
C9 0.0270(18) 0.0308(17) 0.0199(16) 0.0006(13) -0.0070(14) -0.0091(14)
C10 0.0272(18) 0.041(2) 0.0213(17) 0.0078(14) -0.0109(14) -0.0131(15)
C11 0.0207(17) 0.043(2) 0.0273(18) 0.0115(15) -0.0077(14) -0.0097(15)
C12 0.0226(17) 0.0319(18) 0.0257(18) 0.0037(14) -0.0034(14) -0.0048(14)
C13 0.0236(17) 0.0214(15) 0.0200(16) 0.0017(12) -0.0051(13) -0.0050(12)
C14 0.0223(16) 0.0203(15) 0.0203(16) 0.0004(12) -0.0041(13) -0.0032(12)
C15 0.0263(17) 0.0249(16) 0.0255(17) 0.0000(13) -0.0065(14) -0.0080(13)
C16 0.0315(19) 0.0265(17) 0.0282(18) 0.0072(14) -0.0061(15) -0.0077(14)
C17 0.034(2) 0.0318(18) 0.0245(18) 0.0091(14) -0.0114(15) -0.0078(15)
C18 0.0287(18) 0.0338(18) 0.0237(17) 0.0039(14) -0.0111(15) -0.0085(14)
C19 0.0299(18) 0.0174(15) 0.0216(16) 0.0038(12) -0.0077(14) -0.0054(13)
C20 0.034(2) 0.0244(17) 0.0335(19) 0.0001(14) -0.0077(16) -0.0068(14)
C21 0.042(2) 0.0299(19) 0.033(2) -0.0060(15) -0.0031(17) -0.0030(16)
C22 0.056(3) 0.0294(19) 0.034(2) -0.0062(16) -0.0160(19) -0.0052(17)
C23 0.047(2) 0.034(2) 0.040(2) -0.0004(16) -0.0226(19) -0.0116(17)
C24 0.0327(19) 0.0252(17) 0.0312(18) 0.0037(14) -0.0110(15) -0.0089(14)
P2 0.0199(4) 0.0192(4) 0.0190(4) 0.0011(3) -0.0059(3) -0.0036(3)
P3 0.0252(4) 0.0194(4) 0.0168(4) 0.0004(3) -0.0059(3) -0.0055(3)
N1 0.0219(14) 0.0215(13) 0.0234(14) 0.0021(11) -0.0065(11) -0.0048(10)
C25 0.0222(16) 0.0271(16) 0.0199(16) 0.0031(12) -0.0079(13) -0.0089(13)
C26 0.0272(18) 0.0296(17) 0.0209(17) 0.0015(13) -0.0069(14) -0.0058(14)
C27 0.0299(19) 0.037(2) 0.0282(19) 0.0066(15) -0.0109(15) -0.0040(15)
C28 0.038(2) 0.050(2) 0.0235(18) 0.0069(16) -0.0155(16) -0.0132(17)
C29 0.041(2) 0.045(2) 0.0248(18) -0.0063(16) -0.0111(16) -0.0139(17)
C30 0.0297(18) 0.0286(17) 0.0256(17) 0.0005(14) -0.0091(15) -0.0065(14)
C31 0.0211(16) 0.0171(14) 0.0207(16) 0.0013(12) -0.0055(13) -0.0037(12)
C32 0.0227(17) 0.0249(16) 0.0210(16) 0.0029(13) -0.0071(13) -0.0028(13)
C33 0.0231(17) 0.0247(16) 0.0256(17) 0.0019(13) -0.0058(14) -0.0012(13)
C34 0.0334(19) 0.0246(17) 0.0198(16) 0.0008(13) -0.0028(14) -0.0065(14)
C35 0.0355(19) 0.0294(17) 0.0194(16) 0.0024(13) -0.0129(15) -0.0131(14)
C36 0.0232(17) 0.0268(16) 0.0249(17) 0.0055(13) -0.0098(14) -0.0075(13)
C37 0.0237(16) 0.0204(15) 0.0179(15) -0.0016(12) -0.0051(13) -0.0048(12)
C38 0.0266(18) 0.0260(17) 0.0230(17) -0.0019(13) -0.0010(14) -0.0067(13)
C39 0.037(2) 0.0208(16) 0.0254(18) -0.0007(13) -0.0025(15) -0.0093(14)
C40 0.037(2) 0.0223(16) 0.0291(18) -0.0025(13) -0.0156(16) -0.0021(14)
C41 0.0264(18) 0.0263(17) 0.039(2) -0.0033(15) -0.0139(16) -0.0018(14)
C42 0.0242(18) 0.0254(17) 0.0339(19) 0.0008(14) -0.0089(15) -0.0074(13)
C43 0.0297(18) 0.0207(16) 0.0255(17) -0.0005(13) -0.0140(15) -0.0060(13)
C44 0.0331(19) 0.0225(16) 0.0285(18) -0.0017(13) -0.0137(15) -0.0043(14)
C45 0.034(2) 0.0307(19) 0.039(2) -0.0099(16) -0.0133(17) -0.0020(15)
C46 0.045(2) 0.0273(19) 0.053(3) -0.0091(17) -0.030(2) 0.0060(16)
C47 0.064(3) 0.0239(18) 0.047(2) 0.0079(16) -0.035(2) -0.0032(17)
C48 0.053(2) 0.0222(17) 0.0292(19) 0.0033(14) -0.0205(18) -0.0086(16)
C49 0.0342(19) 0.0241(16) 0.0182(16) -0.0005(13) -0.0046(14) -0.0129(14)
C50 0.035(2) 0.0342(19) 0.0238(18) -0.0001(14) -0.0066(15) -0.0137(15)
C51 0.050(2) 0.048(2) 0.0207(18) -0.0015(16) -0.0093(17) -0.0246(19)
C52 0.055(3) 0.066(3) 0.024(2) -0.0118(18) 0.0037(19) -0.036(2)
C53 0.035(2) 0.074(3) 0.032(2) -0.018(2) 0.0046(17) -0.023(2)
C54 0.034(2) 0.048(2) 0.0260(19) -0.0072(16) -0.0045(16) -0.0174(17)
C55 0.0221(16) 0.0215(15) 0.0204(16) -0.0023(12) -0.0055(13) -0.0049(12)
C56 0.040(2) 0.0281(17) 0.0262(18) 0.0064(14) -0.0133(16) -0.0132(15)
C57 0.041(2) 0.0240(17) 0.034(2) 0.0014(14) -0.0136(17) -0.0131(15)
C58 0.0271(18) 0.0251(17) 0.0346(19) -0.0040(14) -0.0132(15) -0.0044(13)
C59 0.0321(19) 0.0278(17) 0.0292(18) 0.0046(14) -0.0144(15) -0.0054(14)
C60 0.0298(18) 0.0228(16) 0.0260(17) 0.0039(13) -0.0088(14) -0.0055(13)

loop_
_atom_type_symbol
_atom_type_description
_atom_type_scat_dispersion_real
_atom_type_scat_dispersion_imag
_atom_type_scat_source
C C 0.0033 0.0016 'International Tables Vol C Tables 4.2.6.8 and 6.1.1.4'
H H 0.0000 0.0000 'International Tables Vol C Tables 4.2.6.8 and 6.1.1.4'
N N 0.0061 0.0033 'International Tables Vol C Tables 4.2.6.8 and 6.1.1.4'
P P 0.1023 0.0942 'International Tables Vol C Tables 4.2.6.8 and 6.1.1.4'
S S 0.1246 0.1234 'International Tables Vol C Tables 4.2.6.8 and 6.1.1.4'
Ni Ni 0.3393 1.1124 'International Tables Vol C Tables 4.2.6.8 and 6.1.1.4'
Se Se -0.0929 2.2259 'International Tables Vol C Tables 4.2.6.8 and 6.1.1.4'

loop_
_geom_angle_atom_site_label_1
_geom_angle_atom_site_label_2
_geom_angle_atom_site_label_3
_geom_angle
P1 Ni S3 89.76(3)
P1 Ni S1 86.24(3)
S3 Ni S1 162.04(4)
P1 Ni Se 174.72(3)
S3 Ni Se 93.22(2)
S1 Ni Se 92.21(2)
P1 Ni H2S 69.8(9)
S3 Ni H2S 66.6(9)
S1 Ni H2S 127.5(9)
Se Ni H2S 107.4(9)
C19 Se Ni 107.72(9)
C1 S1 Ni 102.63(10)
H2S S2 C7 97.3(18)
C13 S3 Ni 105.77(10)
C6 P1 C14 112.80(14)
C6 P1 C8 103.97(14)
C14 P1 C8 106.74(14)
C6 P1 Ni 106.25(11)
C14 P1 Ni 109.97(11)
C8 P1 Ni 117.14(10)
C2 C1 C6 118.6(3)
C2 C1 S1 121.8(2)
C6 C1 S1 119.5(2)
C3 C2 C1 119.9(3)
C2 C3 C4 121.3(3)
C5 C4 C3 119.5(3)
C4 C5 C6 119.6(3)
C5 C6 C1 120.9(3)
C5 C6 P1 127.5(3)
C1 C6 P1 111.5(2)
C12 C7 C8 119.8(3)
C12 C7 S2 114.9(2)
C8 C7 S2 125.3(2)
C9 C8 C7 117.9(3)
C9 C8 P1 119.5(2)
C7 C8 P1 122.6(2)
C10 C9 C8 121.3(3)
C11 C10 C9 120.3(3)
C10 C11 C12 119.9(3)
C11 C12 C7 120.9(3)
C14 C13 C18 118.3(3)
C14 C13 S3 121.2(2)
C18 C13 S3 120.6(2)
C15 C14 C13 121.0(3)
C15 C14 P1 126.3(2)
C13 C14 P1 112.7(2)
C16 C15 C14 120.0(3)
C15 C16 C17 119.0(3)
C18 C17 C16 121.7(3)
C17 C18 C13 119.9(3)
C24 C19 C20 118.8(3)
C24 C19 Se 120.4(3)
C20 C19 Se 120.7(2)
C21 C20 C19 120.0(3)
C22 C21 C20 120.4(4)
C23 C22 C21 119.8(3)
C22 C23 C24 120.3(3)
C23 C24 C19 120.7(3)
N1 P2 C37 106.99(14)
N1 P2 C31 109.07(14)
C37 P2 C31 106.33(14)
N1 P2 C25 114.20(14)
C37 P2 C25 108.88(14)
C31 P2 C25 111.00(14)
N1 P3 C49 112.06(14)
N1 P3 C55 106.85(14)
C49 P3 C55 108.37(15)
N1 P3 C43 112.55(15)
C49 P3 C43 109.33(15)
C55 P3 C43 107.45(14)
P3 N1 P2 140.67(17)
C26 C25 C30 119.3(3)
C26 C25 P2 121.2(2)
C30 C25 P2 119.1(2)
C27 C26 C25 120.5(3)
C28 C27 C26 119.9(3)
C29 C28 C27 120.2(3)
C28 C29 C30 119.8(3)
C29 C30 C25 120.3(3)
C32 C31 C36 119.4(3)
C32 C31 P2 124.7(2)
C36 C31 P2 115.9(2)
C33 C32 C31 119.6(3)
C34 C33 C32 120.3(3)
C35 C34 C33 120.2(3)
C34 C35 C36 119.9(3)
C35 C36 C31 120.6(3)
C38 C37 C42 120.2(3)
C38 C37 P2 120.5(2)
C42 C37 P2 119.3(2)
C39 C38 C37 119.9(3)
C40 C39 C38 119.5(3)
C41 C40 C39 120.8(3)
C40 C41 C42 119.8(3)
C41 C42 C37 119.7(3)
C44 C43 C48 119.1(3)
C44 C43 P3 116.5(2)
C48 C43 P3 124.4(3)
C45 C44 C43 120.9(3)
C44 C45 C46 119.4(4)
C47 C46 C45 120.5(3)
C46 C47 C48 120.8(3)
C47 C48 C43 119.3(4)
C54 C49 C50 120.0(3)
C54 C49 P3 120.2(2)
C50 C49 P3 119.2(3)
C51 C50 C49 119.1(4)
C52 C51 C50 120.5(3)
C51 C52 C53 120.7(4)
C52 C53 C54 119.2(4)
C49 C54 C53 120.4(3)
C60 C55 C56 120.5(3)
C60 C55 P3 119.6(2)
C56 C55 P3 119.9(2)
C55 C56 C57 119.6(3)
C58 C57 C56 119.9(3)
C59 C58 C57 120.1(3)
C58 C59 C60 120.6(3)
C55 C60 C59 119.2(3)

loop_
_geom_bond_atom_site_label_1
_geom_bond_atom_site_label_2
_geom_bond_distance
Ni P1 2.1068(8)
Ni S3 2.1648(8)
Ni S1 2.2127(8)
Ni Se 2.3349(5)
Ni H2S 2.51(4)
Se C19 1.930(3)
S1 C1 1.779(3)
S2 H2S 1.22(4)
S2 C7 1.770(3)
S3 C13 1.766(3)
P1 C6 1.806(3)
P1 C14 1.806(3)
P1 C8 1.831(3)
C1 C2 1.394(4)
C1 C6 1.402(4)
C2 C3 1.386(5)
C3 C4 1.387(5)
C4 C5 1.382(5)
C5 C6 1.397(4)
C7 C12 1.393(4)
C7 C8 1.407(4)
C8 C9 1.399(4)
C9 C10 1.383(5)
C10 C11 1.371(5)
C11 C12 1.378(5)
C13 C14 1.399(4)
C13 C18 1.407(4)
C14 C15 1.397(4)
C15 C16 1.382(4)
C16 C17 1.394(5)
C17 C18 1.376(5)
C19 C24 1.392(4)
C19 C20 1.402(5)
C20 C21 1.390(5)
C21 C22 1.386(5)
C22 C23 1.378(5)
C23 C24 1.388(5)
P2 N1 1.582(3)
P2 C37 1.790(3)
P2 C31 1.802(3)
P2 C25 1.805(3)
P3 N1 1.571(3)
P3 C49 1.798(3)
P3 C55 1.799(3)
P3 C43 1.800(3)
C25 C26 1.393(4)
C25 C30 1.396(4)
C26 C27 1.388(4)
C27 C28 1.388(5)
C28 C29 1.387(5)
C29 C30 1.392(5)
C31 C32 1.391(4)
C31 C36 1.399(4)
C32 C33 1.390(4)
C33 C34 1.390(4)
C34 C35 1.378(5)
C35 C36 1.380(4)
C37 C38 1.390(4)
C37 C42 1.393(5)
C38 C39 1.391(4)
C39 C40 1.386(5)
C40 C41 1.386(5)
C41 C42 1.388(4)
C43 C44 1.397(5)
C43 C48 1.400(4)
C44 C45 1.382(5)
C45 C46 1.383(5)
C46 C47 1.378(6)
C47 C48 1.389(5)
C49 C54 1.380(5)
C49 C50 1.401(5)
C50 C51 1.387(5)
C51 C52 1.372(6)
C52 C53 1.384(6)
C53 C54 1.393(5)
C55 C60 1.386(4)
C55 C56 1.388(4)
C56 C57 1.390(5)
C57 C58 1.385(5)
C58 C59 1.377(5)
C59 C60 1.388(5)
